data_1529910
loop_
_publ_author_name
'England, W.A.'
'Jacobson, A.J.'
'Tofield, B.C.'

_publ_section_title
;
 Structural studies of highly non-stoichiometric polycrystalline sodium
 and silver beta-aluminas
;
_journal_name_full 'Solid State Ionics'
_journal_page_first 21
_journal_page_last 27
_journal_volume 6
_journal_year 1982
_chemical_formula_sum 'Al22 Na2.74 O38'
_chemical_name_systematic 'Na2.74 Al22 O38'
_space_group_IT_number 194
_symmetry_space_group_name_Hall '-P 6c 2c'
_symmetry_space_group_name_H-M 'P 63/m m c'
_cell_angle_alpha 90
_cell_angle_beta 90
_cell_angle_gamma 120
_cell_formula_units_Z 1
_cell_length_a 5.601
_cell_length_b 5.601
_cell_length_c 22.54
_cell_volume 612.373
_citation_journal_id_ASTM SSIOD3
_cod_data_source_file England_SSIOD3_1982_920.cif
_cod_data_source_block Al22Na2.74O38
_cod_original_cell_volume 612.3725
_cod_database_code 1529910

loop_
_symmetry_equiv_pos_as_xyz
x,y,z
x-y,x,z+1/2
-y,x-y,z
-x,-y,z+1/2
-x+y,-x,z
y,-x+y,z+1/2
-y,-x,-z+1/2
x-y,-y,-z
x,x-y,-z+1/2
y,x,-z
-x+y,y,-z+1/2
-x,-x+y,-z
-x,-y,-z
-x+y,-x,-z-1/2
y,-x+y,-z
x,y,-z-1/2
x-y,x,-z
-y,x-y,-z-1/2
y,x,z-1/2
-x+y,y,z
-x,-x+y,z-1/2
-y,-x,z
x-y,-y,z-1/2
x,x-y,z

loop_
_atom_site_label
_atom_site_type_symbol
_atom_site_fract_x
_atom_site_fract_y
_atom_site_fract_z
_atom_site_occupancy
_atom_site_U_iso_or_equiv
Al3 Al+3 0.3333 0.6667 0.1736 1 0.0
O4 O-2 0 0 0.1407 1 0.0
O3 O-2 0.6667 0.3333 0.0559 1 0.0
O1 O-2 0.1574 0.3148 0.0506 1 0.0
Al2 Al+3 0.3333 0.6667 0.0237 1 0.0
O2 O-2 0.5037 0.0074 0.1467 1 0.0
Na2 Na+1 0.617 0.234 0.25 0.23 0.0
Na1 Na+1 0.8996 0.7992 0.25 0.23 0.0
Al4 Al+3 0 0 0 1 0.0
Al1 Al+3 0.832 0.664 0.1077 0.9583 0.0
Al5 Al+3 0.938 0.876 0.1736 0.0417 0.0
O5 O-2 0.3045 0.609 0.25 1 0.0
